data_7038776
loop_
_publ_author_name
'Mondrag\'on, Alexander'
'Mart\'inez-Alanis, Paulina R'
'Aull\'on, Gabriel'
'Hern\'andez-Ortega, Sim\'on'
'Robles-Mar\'in, Elvis'
'Flores-Alamo, Marcos'
'Ugalde-Sald\'ivar, V\'ictor M'
'Castillo, Ivan'

_publ_section_title
;
 Redox flexibility of iron complexes supported by sulfur-based
 tris(o-methylenethiophenolato)amine relative to its tripodal oxygen-based
 congener.
;
_journal_issue 24
_journal_name_full 'Dalton transactions (Cambridge, England : 2003)'
_journal_page_first 9996
_journal_page_last 10006
_journal_paper_doi 10.1039/c6dt00814c
_journal_volume 45
_journal_year 2016
_chemical_formula_sum 'C50 H36 F18 Fe N O S4'
_chemical_formula_weight 1192.89
_space_group_crystal_system trigonal
_space_group_IT_number 147
_space_group_name_Hall '-P 3'
_space_group_name_H-M_alt 'P -3'
_symmetry_space_group_name_Hall '-P 3'
_symmetry_space_group_name_H-M 'P -3'
_atom_sites_solution_hydrogens geom
_audit_creation_method SHELXL-2014/7
_audit_update_record
;
2016-02-27 deposited with the CCDC.
2016-03-14 downloaded from the CCDC.
;
_cell_angle_alpha 90
_cell_angle_beta 90
_cell_angle_gamma 120
_cell_formula_units_Z 2
_cell_length_a 13.8972(5)
_cell_length_b 13.8972(5)
_cell_length_c 16.3109(5)
_cell_measurement_reflns_used 7261
_cell_measurement_temperature 298(2)
_cell_measurement_theta_max 25.32
_cell_measurement_theta_min 2.50
_cell_volume 2728.12(16)
_computing_cell_refinement 'APEX2 V2012 (Bruker, 2012)'
_computing_data_collection 'APEX2 V2012 (Bruker, 2012)'
_computing_data_reduction 'SAINT V8.27B  (Bruker, 2012)'
_computing_molecular_graphics 'XP V 5.1 (Bruker, 1998)'
_computing_publication_material 'SHELXTL  (Sheldrick, 2013)'
_computing_structure_refinement 'SHELXL-2014/7 (Sheldrick, 2014)'
_computing_structure_solution 'SHELXL-2014/7 (Sheldrick, 2014)'
_diffrn_ambient_temperature 298(2)
_diffrn_detector_area_resol_mean 0.83
_diffrn_measured_fraction_theta_full 0.999
_diffrn_measured_fraction_theta_max 0.999
_diffrn_measurement_device_type 'Bruker APEX2 CCD area detector'
_diffrn_measurement_method \w-scans
_diffrn_radiation_type MoK\a
_diffrn_radiation_wavelength 0.71073
_diffrn_reflns_av_R_equivalents 0.0360
_diffrn_reflns_av_unetI/netI 0.0292
_diffrn_reflns_Laue_measured_fraction_full 0.999
_diffrn_reflns_Laue_measured_fraction_max 0.999
_diffrn_reflns_limit_h_max 11
_diffrn_reflns_limit_h_min -16
_diffrn_reflns_limit_k_max 16
_diffrn_reflns_limit_k_min -15
_diffrn_reflns_limit_l_max 19
_diffrn_reflns_limit_l_min -18
_diffrn_reflns_number 16013
_diffrn_reflns_point_group_measured_fraction_full 0.999
_diffrn_reflns_point_group_measured_fraction_max 0.999
_diffrn_reflns_theta_full 25.242
_diffrn_reflns_theta_max 25.362
_diffrn_reflns_theta_min 2.103
_diffrn_source fine-focus,
_exptl_absorpt_coefficient_mu 0.527
_exptl_absorpt_correction_type none
_exptl_crystal_colour black
_exptl_crystal_density_diffrn 1.452
_exptl_crystal_description Prism-heXagonal
_exptl_crystal_F_000 1206
_exptl_crystal_size_max 0.260
_exptl_crystal_size_mid 0.196
_exptl_crystal_size_min 0.148
_refine_diff_density_max 0.408
_refine_diff_density_min -0.261
_refine_diff_density_rms 0.052
_refine_ls_extinction_method none
_refine_ls_goodness_of_fit_ref 1.039
_refine_ls_hydrogen_treatment constr
_refine_ls_matrix_type full
_refine_ls_number_parameters 302
_refine_ls_number_reflns 3349
_refine_ls_number_restraints 249
_refine_ls_restrained_S_all 1.156
_refine_ls_R_factor_all 0.0634
_refine_ls_R_factor_gt 0.0490
_refine_ls_shift/su_max 0.001
_refine_ls_shift/su_mean 0.000
_refine_ls_structure_factor_coef Fsqd
_refine_ls_weighting_details 'w=1/[\s^2^(Fo^2^)+(0.0593P)^2^+2.1122P] where P=(Fo^2^+2Fc^2^)/3'
_refine_ls_weighting_scheme calc
_refine_ls_wR_factor_gt 0.1179
_refine_ls_wR_factor_ref 0.1281
_reflns_Friedel_coverage 0.000
_reflns_number_gt 2698
_reflns_number_total 3349
_reflns_threshold_expression 'I > 2\s(I)'
_cod_data_source_file c6dt00814c2.cif
_cod_data_source_block added_by_encifer
_cod_depositor_comments 'Adding full bibliography for 7038776--7038778.cif.'
_cod_original_cell_volume 2728.1(2)
_cod_database_code 7038776
_shelx_shelxl_version_number 2014/7
_shelx_space_group_comment
; 
The symmetry employed for this shelxl refinement is uniquely defined 
by the following loop, which should always be used as a source of 
symmetry information in preference to the above space-group names. 
They are only intended as comments. 
;
_shelx_estimated_absorpt_t_min 0.875
_shelx_estimated_absorpt_t_max 0.926

loop_
_space_group_symop_operation_xyz
'x, y, z'
'-y, x-y, z'
'-x+y, -x, z'
'-x, -y, -z'
'y, -x+y, -z'
'x-y, x, -z'

loop_
_atom_site_label
_atom_site_type_symbol
_atom_site_fract_x
_atom_site_fract_y
_atom_site_fract_z
_atom_site_U_iso_or_equiv
_atom_site_adp_type
_atom_site_occupancy
_atom_site_site_symmetry_order
_atom_site_calc_flag
_atom_site_refinement_flags_posn
_atom_site_refinement_flags_adp
_atom_site_refinement_flags_occupancy
_atom_site_disorder_assembly
_atom_site_disorder_group
S1 S 0.43465(6) 0.57787(7) 0.68646(4) 0.0447(2) Uani 1 1 d . . . . .
Fe1 Fe 0.3333 0.6667 0.67854(4) 0.0336(2) Uani 1 3 d S T P . .
O1 O 0.3333 0.6667 0.8066(2) 0.0654(11) Uani 1 3 d S T P C .
N1 N 0.3333 0.6667 0.5396(2) 0.0268(7) Uani 1 3 d S T P . .
C1 C 0.5278(2) 0.6271(2) 0.60309(15) 0.0320(6) Uani 1 1 d . . . . .
C2 C 0.4907(2) 0.6272(2) 0.52294(15) 0.0295(5) Uani 1 1 d . . . . .
C3 C 0.5645(2) 0.6575(2) 0.45806(16) 0.0329(6) Uani 1 1 d . . . . .
H3 H 0.5385 0.6559 0.4052 0.039 Uiso 1 1 calc R U . . .
C4 C 0.6755(2) 0.6902(2) 0.46896(17) 0.0365(6) Uani 1 1 d . . . . .
C5 C 0.7112(2) 0.6910(2) 0.54859(17) 0.0377(6) Uani 1 1 d . . . . .
H5 H 0.7854 0.7125 0.5574 0.045 Uiso 1 1 calc R U . . .
C6 C 0.6403(2) 0.6608(2) 0.61523(16) 0.0337(6) Uani 1 1 d . . . . .
C7 C 0.3705(2) 0.5900(2) 0.50666(15) 0.0302(6) Uani 1 1 d . . . . .
H7A H 0.3580 0.5828 0.4479 0.036 Uiso 1 1 calc R U . . .
H7B H 0.3249 0.5171 0.5308 0.036 Uiso 1 1 calc R U . . .
C8 C 0.7545(3) 0.7232(3) 0.3976(2) 0.0531(8) Uani 1 1 d . . . . .
H8A H 0.7227 0.6674 0.3557 0.080 Uiso 1 1 calc R U . . .
H8B H 0.8235 0.7302 0.4156 0.080 Uiso 1 1 calc R U . . .
H8C H 0.7677 0.7930 0.3760 0.080 Uiso 1 1 calc R U . . .
C9 C 0.6871(2) 0.6668(2) 0.69892(17) 0.0387(6) Uani 1 1 d . . . . .
C10 C 0.6901(3) 0.7408(3) 0.7570(2) 0.0597(9) Uani 1 1 d . . . . .
H10 H 0.6578 0.7839 0.7454 0.072 Uiso 1 1 calc R U . . .
C11 C 0.7404(3) 0.7513(3) 0.8320(2) 0.0679(11) Uani 1 1 d . . . . .
C12 C 0.7869(3) 0.6863(3) 0.8509(2) 0.0635(10) Uani 1 1 d . . . . .
H12 H 0.8202 0.6929 0.9016 0.076 Uiso 1 1 calc R U . . .
C13 C 0.7836(2) 0.6120(3) 0.79391(18) 0.0461(7) Uani 1 1 d . . . . .
C14 C 0.7351(2) 0.6029(2) 0.71812(17) 0.0397(6) Uani 1 1 d . . . . .
H14 H 0.7346 0.5533 0.6796 0.048 Uiso 1 1 calc R U . . .
C15 C 0.7463(6) 0.8344(5) 0.8936(3) 0.1176(17) Uani 1 1 d D U . . .
F1 F 0.7232(12) 0.9056(8) 0.8639(6) 0.160(3) Uani 0.549(8) 1 d D U P A 1
F2 F 0.6724(10) 0.7787(9) 0.9536(6) 0.185(4) Uani 0.549(8) 1 d D U P A 1
F3 F 0.8453(7) 0.8885(8) 0.9296(6) 0.146(3) Uani 0.549(8) 1 d D U P A 1
F1A F 0.8240(11) 0.9382(7) 0.8711(8) 0.179(4) Uani 0.451(8) 1 d D U P A 2
F2A F 0.6510(9) 0.8350(10) 0.8973(7) 0.140(3) Uani 0.451(8) 1 d D U P A 2
F3A F 0.7599(13) 0.8130(11) 0.9682(4) 0.152(3) Uani 0.451(8) 1 d D U P A 2
C16 C 0.8340(3) 0.5417(3) 0.81339(19) 0.0671(9) Uani 1 1 d D U . . .
F4 F 0.7903(10) 0.4503(8) 0.7691(7) 0.098(3) Uani 0.455(14) 1 d D U P B 1
F5 F 0.9402(5) 0.5959(7) 0.7927(8) 0.102(3) Uani 0.455(14) 1 d D U P B 1
F6 F 0.8301(12) 0.5137(12) 0.8889(3) 0.110(3) Uani 0.455(14) 1 d D U P B 1
F4A F 0.7744(8) 0.4687(7) 0.8720(5) 0.103(2) Uani 0.545(14) 1 d D U P B 2
F5A F 0.8380(10) 0.4822(9) 0.7531(4) 0.099(2) Uani 0.545(14) 1 d D U P B 2
F6A F 0.9333(6) 0.5970(6) 0.8451(9) 0.128(3) Uani 0.545(14) 1 d D U P B 2
S2 S 0.2805(3) 0.5742(3) 0.86120(18) 0.0820(9) Uani 0.3333 1 d D U P . .
C17 C 0.171(3) 0.572(4) 0.9147(19) 0.117(9) Uani 0.33(4) 1 d D U P C 1
H17A H 0.1383 0.5086 0.9505 0.140 Uiso 0.33(4) 1 calc R U P C 1
H17B H 0.1986 0.6386 0.9465 0.140 Uiso 0.33(4) 1 calc R U P C 1
H17C H 0.1163 0.5672 0.8766 0.140 Uiso 0.33(4) 1 calc R U P C 1
C17A C 0.228(5) 0.620(3) 0.939(2) 0.163(13) Uani 0.33(4) 1 d D U P C 2
H17D H 0.1911 0.5623 0.9789 0.195 Uiso 0.33(4) 1 calc R U P C 2
H17E H 0.2883 0.6842 0.9650 0.195 Uiso 0.33(4) 1 calc R U P C 2
H17F H 0.1767 0.6400 0.9165 0.195 Uiso 0.33(4) 1 calc R U P C 2

loop_
_atom_site_aniso_label
_atom_site_aniso_U_11
_atom_site_aniso_U_22
_atom_site_aniso_U_33
_atom_site_aniso_U_23
_atom_site_aniso_U_13
_atom_site_aniso_U_12
S1 0.0511(4) 0.0578(5) 0.0355(4) 0.0140(3) 0.0062(3) 0.0351(4)
Fe1 0.0368(3) 0.0368(3) 0.0272(3) 0.000 0.000 0.01838(13)
O1 0.0841(18) 0.0841(18) 0.0278(19) 0.000 0.000 0.0421(9)
N1 0.0248(11) 0.0248(11) 0.0308(19) 0.000 0.000 0.0124(5)
C1 0.0386(14) 0.0319(13) 0.0310(13) -0.0013(10) -0.0022(11) 0.0219(12)
C2 0.0338(13) 0.0269(12) 0.0341(13) -0.0031(10) -0.0029(11) 0.0198(11)
C3 0.0415(15) 0.0359(14) 0.0305(13) -0.0026(11) -0.0038(11) 0.0264(12)
C4 0.0390(15) 0.0378(14) 0.0401(15) -0.0015(12) 0.0029(12) 0.0247(13)
C5 0.0314(14) 0.0394(15) 0.0495(16) -0.0071(12) -0.0055(12) 0.0231(12)
C6 0.0396(14) 0.0330(14) 0.0360(14) -0.0058(11) -0.0067(11) 0.0238(12)
C7 0.0328(13) 0.0295(13) 0.0309(13) -0.0037(10) -0.0035(10) 0.0174(11)
C8 0.0463(17) 0.068(2) 0.0518(18) 0.0028(16) 0.0099(15) 0.0333(16)
C9 0.0413(15) 0.0436(16) 0.0371(15) -0.0046(12) -0.0096(12) 0.0255(13)
C10 0.083(2) 0.068(2) 0.054(2) -0.0182(17) -0.0231(18) 0.057(2)
C11 0.096(3) 0.084(3) 0.0490(19) -0.0265(18) -0.0270(19) 0.064(2)
C12 0.080(2) 0.083(3) 0.0423(18) -0.0096(17) -0.0223(17) 0.052(2)
C13 0.0468(17) 0.0555(18) 0.0431(17) 0.0044(14) -0.0054(13) 0.0309(15)
C14 0.0403(15) 0.0436(16) 0.0409(15) -0.0029(12) -0.0026(12) 0.0251(13)
C15 0.184(5) 0.143(4) 0.080(3) -0.050(3) -0.057(3) 0.123(4)
F1 0.270(9) 0.158(6) 0.143(6) -0.095(4) -0.103(6) 0.175(7)
F2 0.239(8) 0.235(7) 0.105(5) -0.066(4) 0.015(5) 0.135(7)
F3 0.193(6) 0.149(6) 0.131(6) -0.100(5) -0.096(4) 0.111(5)
F1A 0.230(8) 0.118(5) 0.178(7) -0.081(4) -0.038(7) 0.079(6)
F2A 0.208(6) 0.182(8) 0.111(6) -0.071(6) -0.033(5) 0.159(6)
F3A 0.248(10) 0.220(8) 0.066(3) -0.081(4) -0.067(5) 0.174(7)
C16 0.083(2) 0.088(3) 0.058(2) 0.0044(17) -0.0108(17) 0.063(2)
F4 0.131(6) 0.083(4) 0.123(6) -0.015(4) -0.032(5) 0.085(4)
F5 0.077(3) 0.140(5) 0.131(7) 0.027(5) 0.008(3) 0.085(3)
F6 0.162(7) 0.172(8) 0.061(3) 0.027(4) -0.008(4) 0.131(6)
F4A 0.133(5) 0.104(5) 0.092(4) 0.044(3) 0.000(3) 0.075(4)
F5A 0.156(7) 0.138(6) 0.073(3) 0.001(3) -0.005(3) 0.127(5)
F6A 0.097(4) 0.116(4) 0.186(7) -0.007(5) -0.074(4) 0.066(3)
S2 0.100(2) 0.096(2) 0.0490(16) 0.0253(15) 0.0059(15) 0.048(2)
C17 0.123(16) 0.15(2) 0.069(12) 0.034(13) 0.033(12) 0.066(17)
C17A 0.23(3) 0.15(2) 0.065(14) 0.030(14) 0.088(18) 0.06(2)

loop_
_atom_type_symbol
_atom_type_description
_atom_type_scat_dispersion_real
_atom_type_scat_dispersion_imag
_atom_type_scat_source
C C 0.0033 0.0016 'International Tables Vol C Tables 4.2.6.8 and 6.1.1.4'
H H 0.0000 0.0000 'International Tables Vol C Tables 4.2.6.8 and 6.1.1.4'
N N 0.0061 0.0033 'International Tables Vol C Tables 4.2.6.8 and 6.1.1.4'
O O 0.0106 0.0060 'International Tables Vol C Tables 4.2.6.8 and 6.1.1.4'
F F 0.0171 0.0103 'International Tables Vol C Tables 4.2.6.8 and 6.1.1.4'
S S 0.1246 0.1234 'International Tables Vol C Tables 4.2.6.8 and 6.1.1.4'
Fe Fe 0.3463 0.8444 'International Tables Vol C Tables 4.2.6.8 and 6.1.1.4'

loop_
_geom_angle_atom_site_label_1
_geom_angle_atom_site_label_2
_geom_angle_atom_site_label_3
_geom_angle
_geom_angle_site_symmetry_1
_geom_angle_site_symmetry_3
C1 S1 Fe1 106.08(9) . .
O1 Fe1 N1 180.0 . .
O1 Fe1 S1 86.77(2) . 2_665
N1 Fe1 S1 93.23(2) . 2_665
O1 Fe1 S1 86.77(2) . 3_565
N1 Fe1 S1 93.23(2) . 3_565
S1 Fe1 S1 119.689(5) 2_665 3_565
O1 Fe1 S1 86.77(2) . .
N1 Fe1 S1 93.23(2) . .
S1 Fe1 S1 119.685(5) 2_665 .
S1 Fe1 S1 119.684(5) 3_565 .
S2 O1 S2 85.2(3) 3_565 .
S2 O1 S2 85.2(3) 3_565 2_665
S2 O1 S2 85.2(3) . 2_665
S2 O1 Fe1 128.58(18) 3_565 .
S2 O1 Fe1 128.58(18) . .
S2 O1 Fe1 128.58(18) 2_665 .
C7 N1 C7 107.86(17) 3_565 2_665
C7 N1 C7 107.86(17) 3_565 .
C7 N1 C7 107.86(17) 2_665 .
C7 N1 Fe1 111.04(16) 3_565 .
C7 N1 Fe1 111.04(16) 2_665 .
C7 N1 Fe1 111.04(16) . .
C6 C1 C2 118.6(2) . .
C6 C1 S1 119.99(19) . .
C2 C1 S1 121.3(2) . .
C3 C2 C1 119.7(2) . .
C3 C2 C7 119.7(2) . .
C1 C2 C7 120.5(2) . .
C2 C3 C4 122.4(2) . .
C3 C4 C5 117.3(2) . .
C3 C4 C8 121.6(3) . .
C5 C4 C8 121.1(2) . .
C6 C5 C4 122.3(2) . .
C5 C6 C1 119.7(2) . .
C5 C6 C9 118.4(2) . .
C1 C6 C9 121.8(2) . .
N1 C7 C2 114.28(19) . .
C10 C9 C14 118.4(3) . .
C10 C9 C6 121.2(2) . .
C14 C9 C6 120.3(2) . .
C11 C10 C9 120.8(3) . .
C10 C11 C12 120.4(3) . .
C10 C11 C15 120.3(3) . .
C12 C11 C15 119.3(3) . .
C13 C12 C11 119.3(3) . .
C12 C13 C14 120.4(3) . .
C12 C13 C16 119.8(3) . .
C14 C13 C16 119.8(3) . .
C13 C14 C9 120.7(3) . .
F3A C15 F2A 102.7(8) . .
F1 C15 F3 108.6(7) . .
F1 C15 F2 107.8(8) . .
F3 C15 F2 106.3(7) . .
F3A C15 F1A 111.9(8) . .
F2A C15 F1A 105.8(8) . .
F1 C15 C11 113.7(5) . .
F3A C15 C11 114.4(6) . .
F2A C15 C11 111.3(6) . .
F3 C15 C11 111.9(5) . .
F2 C15 C11 108.1(6) . .
F1A C15 C11 110.2(7) . .
F5A C16 F6A 107.7(5) . .
F6 C16 F4 107.7(6) . .
F6 C16 F5 106.4(5) . .
F4 C16 F5 104.8(5) . .
F5A C16 F4A 105.3(5) . .
F6A C16 F4A 103.5(4) . .
F6 C16 C13 116.1(5) . .
F5A C16 C13 115.9(5) . .
F6A C16 C13 113.8(4) . .
F4 C16 C13 111.9(6) . .
F5 C16 C13 109.2(4) . .
F4A C16 C13 109.5(5) . .
O1 S2 C17A 104.2(11) . .
O1 S2 C17 112.3(12) . .
O1 S2 C17A 103.2(7) . 2_665
C17A S2 C17A 78(5) . 2_665
O1 S2 S2 47.39(13) . 3_565
C17A S2 S2 56.9(11) . 3_565
C17 S2 S2 69.2(14) . 3_565
C17A S2 S2 93.9(18) 2_665 3_565
O1 S2 S2 47.39(13) . 2_665
C17A S2 S2 95(2) . 2_665
C17 S2 S2 120.3(17) . 2_665
C17A S2 S2 55.9(7) 2_665 2_665
S2 S2 S2 59.999(2) 3_565 2_665
O1 S2 C17 95.2(9) . 2_665
C17 S2 C17 125(2) . 2_665
S2 S2 C17 104.7(6) 3_565 2_665
S2 S2 C17 51.0(7) 2_665 2_665

loop_
_geom_bond_atom_site_label_1
_geom_bond_atom_site_label_2
_geom_bond_distance
_geom_bond_site_symmetry_2
S1 C1 1.763(3) .
S1 Fe1 2.2933(7) .
Fe1 O1 2.088(4) .
Fe1 N1 2.266(3) .
Fe1 S1 2.2933(7) 2_665
Fe1 S1 2.2933(7) 3_565
O1 S2 1.429(4) 3_565
O1 S2 1.429(4) .
O1 S2 1.429(4) 2_665
N1 C7 1.498(3) 3_565
N1 C7 1.498(3) 2_665
N1 C7 1.498(3) .
C1 C6 1.404(4) .
C1 C2 1.405(3) .
C2 C3 1.384(4) .
C2 C7 1.505(3) .
C3 C4 1.384(4) .
C4 C5 1.389(4) .
C4 C8 1.506(4) .
C5 C6 1.384(4) .
C6 C9 1.496(4) .
C9 C10 1.383(4) .
C9 C14 1.388(4) .
C10 C11 1.379(4) .
C11 C12 1.383(5) .
C11 C15 1.502(6) .
C12 C13 1.372(4) .
C13 C14 1.383(4) .
C13 C16 1.494(4) .
C15 F1 1.278(8) .
C15 F3A 1.288(9) .
C15 F2A 1.329(9) .
C15 F3 1.330(8) .
C15 F2 1.348(9) .
C15 F1A 1.351(10) .
C16 F6 1.285(5) .
C16 F5A 1.304(6) .
C16 F6A 1.304(5) .
C16 F4 1.316(6) .
C16 F5 1.322(5) .
C16 F4A 1.338(5) .
S2 C17A 1.737(12) .
S2 C17 1.739(12) .
S2 C17A 1.76(3) 2_665
S2 S2 1.935(6) 3_565
S2 S2 1.935(6) 2_665
S2 C17 2.09(4) 2_665
